data_7207849
loop_
_publ_author_name
'Qiao, Yong-Zhen'
'Fu, Wen-Zhen'
'Yue, Jun-Ming'
'Liu, Xiu-Cun'
'Niu, Yun-Yin'
'Hou, Hong-Wei'

_publ_section_title
;
 Role of cooperative templates in the self-assembly process of microporous
 structures: syntheses and characterization of 12 new silver
 halide/thiocyanate supramolecular polymers
;
_journal_issue 9
_journal_name_full CrystEngComm
_journal_page_first 3241
_journal_paper_doi 10.1039/c2ce06687d
_journal_volume 14
_journal_year 2012
_chemical_formula_moiety '0.5(Ag8 I12), C20 H30 N2'
_chemical_formula_sum 'C20 H30 Ag4 I6 N2'
_chemical_formula_weight 1491.34
_chemical_name_systematic
;
?
;
_space_group_crystal_system monoclinic
_space_group_IT_number 12
_space_group_name_Hall '-C 2y'
_space_group_name_H-M_alt 'C 1 2/m 1'
_symmetry_space_group_name_Hall '-C 2y'
_symmetry_space_group_name_H-M 'C 1 2/m 1'
_atom_sites_solution_hydrogens geom
_atom_sites_solution_primary direct
_atom_sites_solution_secondary difmap
_audit_creation_date 2011-09-13
_audit_creation_method
;
Olex2 1.1
(compiled 2011.09.07 svn.r1971, GUI svn.r3853)
;
_cell_angle_alpha 90.00
_cell_angle_beta 132.716(13)
_cell_angle_gamma 90.00
_cell_formula_units_Z 4
_cell_length_a 18.2976(14)
_cell_length_b 18.9067(6)
_cell_length_c 13.4284(9)
_cell_measurement_reflns_used 2357
_cell_measurement_temperature 291(2)
_cell_measurement_theta_max 26.3106
_cell_measurement_theta_min 3.0365
_cell_volume 3413.2(8)
_computing_cell_refinement
;
CrysAlisPro, Agilent Technologies,
Version 1.171.35.15 (release 03-08-2011 CrysAlis171 .NET)
(compiled Aug 3 2011,13:03:54)
;
_computing_data_collection
;
CrysAlisPro, Agilent Technologies,
Version 1.171.35.15 (release 03-08-2011 CrysAlis171 .NET)
(compiled Aug 3 2011,13:03:54)
;
_computing_data_reduction
;
CrysAlisPro, Agilent Technologies,
Version 1.171.35.15 (release 03-08-2011 CrysAlis171 .NET)
(compiled Aug 3 2011,13:03:54)
;
_computing_molecular_graphics
;
O. V. Dolomanov, L. J. Bourhis, R. J. Gildea, J. A. K. Howard and H. Puschmann,
OLEX2: a complete structure solution, refinement and analysis program.
J. Appl. Cryst. (2009). 42, 339-341.
;
_computing_publication_material
;
O. V. Dolomanov, L. J. Bourhis, R. J. Gildea, J. A. K. Howard and H. Puschmann,
OLEX2: a complete structure solution, refinement and analysis program.
J. Appl. Cryst. (2009). 42, 339-341.
;
_computing_structure_refinement
;
SHELXL, G.M. Sheldrick, Acta Cryst.
2008). A64, 112-122
;
_computing_structure_solution
;
SHELXS, G.M. Sheldrick, Acta Cryst.
(2008). A64, 112-122
;
_diffrn_ambient_temperature 291.15
_diffrn_detector_area_resol_mean 16.2542
_diffrn_measured_fraction_theta_full 0.997
_diffrn_measured_fraction_theta_max 0.997
_diffrn_measurement_details
;
1 omega -53.00 89.00 1.0000 5.4100
omega____ theta____ kappa____ phi______ frames
- 18.4204 0.0000 -120.0000 142

2 omega 7.00 37.00 1.0000 5.4100
omega____ theta____ kappa____ phi______ frames
- 18.4204 61.0000 -37.0000 30

3 omega -10.00 16.00 1.0000 5.4100
omega____ theta____ kappa____ phi______ frames
- -19.0454 -99.0000 30.0000 26

4 omega -32.00 -7.00 1.0000 5.4100
omega____ theta____ kappa____ phi______ frames
- -19.0454 -77.0000 -120.0000 25

5 omega -16.00 21.00 1.0000 5.4100
omega____ theta____ kappa____ phi______ frames
- -19.0454 -99.0000 60.0000 37
;
_diffrn_measurement_device_type 'Xcalibur, Eos, Gemini'
_diffrn_measurement_method '\w scans'
_diffrn_orient_matrix_UB_11 0.0033609000
_diffrn_orient_matrix_UB_12 0.0351421000
_diffrn_orient_matrix_UB_13 -0.0150870000
_diffrn_orient_matrix_UB_21 0.0526496000
_diffrn_orient_matrix_UB_22 -0.0024700000
_diffrn_orient_matrix_UB_23 0.0489568000
_diffrn_orient_matrix_UB_31 -0.0009284000
_diffrn_orient_matrix_UB_32 -0.0129142000
_diffrn_orient_matrix_UB_33 -0.0504336000
_diffrn_radiation_monochromator graphite
_diffrn_radiation_type 'Mo K\a'
_diffrn_radiation_wavelength 0.7107
_diffrn_reflns_av_R_equivalents 0.0243
_diffrn_reflns_av_unetI/netI 0.0329
_diffrn_reflns_limit_h_max 18
_diffrn_reflns_limit_h_min -22
_diffrn_reflns_limit_k_max 23
_diffrn_reflns_limit_k_min -13
_diffrn_reflns_limit_l_max 16
_diffrn_reflns_limit_l_min -14
_diffrn_reflns_number 8218
_diffrn_reflns_theta_full 26.37
_diffrn_reflns_theta_max 26.37
_diffrn_reflns_theta_min 3.04
_diffrn_source 'Enhance (Mo) X-ray Source'
_diffrn_source_current n/a
_diffrn_source_voltage n/a
_exptl_absorpt_coefficient_mu 7.701
_exptl_absorpt_correction_T_max 1.00000
_exptl_absorpt_correction_T_min 0.51381
_exptl_absorpt_correction_type multi-scan
_exptl_absorpt_process_details
;
CrysAlisPro, Agilent Technologies,
Version 1.171.35.15 (release 03-08-2011 CrysAlis171 .NET)
(compiled Aug 3 2011,13:03:54)
Empirical absorption correction using spherical harmonics,
implemented in SCALE3 ABSPACK scaling algorithm.
;
_exptl_crystal_colour black
_exptl_crystal_density_diffrn 2.902
_exptl_crystal_density_method 'not measured'
_exptl_crystal_description block
_exptl_crystal_F_000 2680
_exptl_crystal_size_max 0.20
_exptl_crystal_size_mid 0.20
_exptl_crystal_size_min 0.18
_refine_diff_density_max 1.978
_refine_diff_density_min -1.538
_refine_diff_density_rms 0.164
_refine_ls_extinction_method none
_refine_ls_goodness_of_fit_ref 1.001
_refine_ls_hydrogen_treatment constr
_refine_ls_matrix_type full
_refine_ls_number_parameters 154
_refine_ls_number_reflns 3595
_refine_ls_number_restraints 14
_refine_ls_restrained_S_all 1.003
_refine_ls_R_factor_all 0.0615
_refine_ls_R_factor_gt 0.0427
_refine_ls_shift/su_max 0.001
_refine_ls_shift/su_mean 0.000
_refine_ls_structure_factor_coef Fsqd
_refine_ls_weighting_details 'calc w=1/[\s^2^(Fo^2^)+(0.1000P)^2^+0.0000P] where P=(Fo^2^+2Fc^2^)/3'
_refine_ls_weighting_scheme calc
_refine_ls_wR_factor_gt 0.1359
_refine_ls_wR_factor_ref 0.1530
_reflns_number_gt 2712
_reflns_number_total 3595
_reflns_threshold_expression >2sigma(I)
_cod_data_source_file c2ce06687d.txt
_cod_data_source_block zzuli110902b
_cod_depositor_comments
;
The following automatic conversions were performed:

'_refine_ls_hydrogen_treatment' value 'CONSTR' changed to 'constr'
according to /home/saulius/struct/CIF-dictionaries/cif_core.dic
dictionary named 'cif_core.dic' version 2.4.1 from 2010-06-29.

Automatic conversion script
Id: cif_fix_values 1715 2011-07-08 13:25:40Z adriana 
;
_cod_original_cell_volume 3413.2(4)
_cod_database_code 7207849
_chemical_oxdiff_formula 'C H O N Ag I Br'
_chemical_oxdiff_usercomment NYY-05-01
_reflns_odcompleteness_completeness 99.69
_reflns_odcompleteness_iscentric 1
_reflns_odcompleteness_theta 26.32

loop_
_space_group_symop_id
_space_group_symop_operation_xyz
1 'x, y, z'
2 '-x, y, -z'
3 'x+1/2, y+1/2, z'
4 '-x+1/2, y+1/2, -z'
5 '-x, -y, -z'
6 'x, -y, z'
7 '-x+1/2, -y+1/2, -z'
8 'x+1/2, -y+1/2, z'

loop_
_atom_site_label
_atom_site_type_symbol
_atom_site_fract_x
_atom_site_fract_y
_atom_site_fract_z
_atom_site_U_iso_or_equiv
_atom_site_adp_type
_atom_site_occupancy
_atom_site_symmetry_multiplicity
_atom_site_calc_flag
_atom_site_refinement_flags
Ag1 Ag 0.41613(10) 0.5000 0.28531(14) 0.0820(4) Uani 1 2 d S
Ag2 Ag 0.64081(10) 0.5000 0.48657(12) 0.0821(4) Uani 1 2 d S
Ag3 Ag 0.52414(7) 0.41767(5) 0.16050(9) 0.0808(3) Uani 1 1 d .
C1 C 0.7221(9) 0.2873(6) 0.7530(13) 0.094(4) Uani 1 1 d .
H1 H 0.7152 0.3249 0.7025 0.113 Uiso 1 1 calc R
C2 C 0.7319(10) 0.3006(6) 0.8620(13) 0.096(4) Uani 1 1 d .
H2 H 0.7312 0.3468 0.8850 0.115 Uiso 1 1 calc R
C3 C 0.7432(7) 0.2437(5) 0.9384(11) 0.072(3) Uani 1 1 d .
C4 C 0.7483(10) 0.1784(6) 0.9062(17) 0.094(4) Uani 1 1 d .
H4 H 0.7586 0.1401 0.9580 0.113 Uiso 1 1 calc R
C5 C 0.7384(10) 0.1675(6) 0.7959(16) 0.097(4) Uani 1 1 d .
H5 H 0.7429 0.1219 0.7744 0.117 Uiso 1 1 calc R
C6 C 0.7104(8) 0.2081(7) 0.5992(13) 0.089(4) Uani 1 1 d .
H6A H 0.7657 0.1794 0.6277 0.107 Uiso 1 1 calc R
H6B H 0.7126 0.2526 0.5654 0.107 Uiso 1 1 calc R
C7 C 0.6142(10) 0.1706(7) 0.4861(15) 0.097(4) Uani 1 1 d .
H7A H 0.6131 0.1247 0.5171 0.116 Uiso 1 1 calc R
H7B H 0.5584 0.1980 0.4594 0.116 Uiso 1 1 calc R
C8 C 0.6053(10) 0.1619(8) 0.3686(18) 0.119(6) Uani 1 1 d D
H8A H 0.6630 0.1371 0.3962 0.142 Uiso 1 1 calc R
H8B H 0.6016 0.2078 0.3332 0.142 Uiso 1 1 calc R
C9 C 0.5106(15) 0.1193(14) 0.259(2) 0.181(9) Uani 1 1 d DU
H9A H 0.5159 0.0729 0.2944 0.217 Uiso 1 1 calc R
H9B H 0.4537 0.1432 0.2358 0.217 Uiso 1 1 calc R
C10 C 0.4951(19) 0.1115(15) 0.137(2) 0.202(10) Uani 1 1 d DU
H10A H 0.4372 0.0830 0.0714 0.303 Uiso 1 1 calc R
H10B H 0.5521 0.0891 0.1603 0.303 Uiso 1 1 calc R
H10C H 0.4858 0.1573 0.0987 0.303 Uiso 1 1 calc R
I1 I 0.24477(7) 0.5000 0.23896(8) 0.0626(3) Uani 1 2 d S
I2 I 0.52748(5) 0.36958(3) 0.37086(6) 0.0598(2) Uani 1 1 d .
I3 I 0.70590(6) 0.5000 0.33974(8) 0.0531(2) Uani 1 2 d S
I4 I 0.34541(7) 0.5000 0.00942(8) 0.0593(3) Uani 1 2 d S
I5 I 0.5000 0.31107(5) 0.0000 0.0594(3) Uani 1 2 d S
N1 N 0.7222(7) 0.2223(5) 0.7189(11) 0.082(3) Uani 1 1 d .

loop_
_atom_site_aniso_label
_atom_site_aniso_U_11
_atom_site_aniso_U_22
_atom_site_aniso_U_33
_atom_site_aniso_U_23
_atom_site_aniso_U_13
_atom_site_aniso_U_12
Ag1 0.0774(8) 0.0631(7) 0.1061(9) 0.000 0.0624(8) 0.000
Ag2 0.0879(9) 0.0812(9) 0.0642(6) 0.000 0.0464(7) 0.000
Ag3 0.0797(6) 0.0674(6) 0.0793(5) -0.0106(4) 0.0475(5) 0.0034(4)
C1 0.080(8) 0.044(6) 0.082(8) 0.009(6) 0.024(6) 0.003(6)
C2 0.091(9) 0.045(6) 0.086(8) 0.011(6) 0.034(7) 0.020(6)
C3 0.046(5) 0.050(5) 0.104(8) 0.024(6) 0.045(6) 0.019(5)
C4 0.110(10) 0.050(6) 0.176(13) 0.037(8) 0.118(11) 0.034(6)
C5 0.105(10) 0.044(6) 0.178(14) 0.031(8) 0.110(11) 0.027(6)
C6 0.053(6) 0.078(8) 0.116(9) 0.030(8) 0.050(7) 0.016(6)
C7 0.080(8) 0.059(7) 0.137(11) -0.008(8) 0.068(9) -0.003(6)
C8 0.068(9) 0.078(9) 0.161(14) 0.016(10) 0.058(10) 0.022(7)
C9 0.170(12) 0.190(13) 0.189(12) -0.009(9) 0.125(10) 0.003(9)
C10 0.189(17) 0.168(17) 0.194(17) -0.006(14) 0.107(13) 0.024(14)
I1 0.0595(5) 0.0654(6) 0.0549(5) 0.000 0.0356(4) 0.000
I2 0.0730(4) 0.0437(3) 0.0622(4) 0.0096(3) 0.0457(3) 0.0060(3)
I3 0.0564(5) 0.0487(5) 0.0590(4) 0.000 0.0412(4) 0.000
I4 0.0699(6) 0.0389(4) 0.0565(5) 0.000 0.0378(4) 0.000
I5 0.0673(6) 0.0472(5) 0.0640(5) 0.000 0.0447(5) 0.000
N1 0.055(5) 0.058(6) 0.106(7) 0.023(5) 0.044(5) 0.013(4)

loop_
_atom_type_symbol
_atom_type_description
_atom_type_scat_dispersion_real
_atom_type_scat_dispersion_imag
_atom_type_scat_source
C C 0.0033 0.0016 'International Tables Vol C Tables 4.2.6.8 and 6.1.1.4'
H H 0.0000 0.0000 'International Tables Vol C Tables 4.2.6.8 and 6.1.1.4'
Ag Ag -0.8971 1.1015 'International Tables Vol C Tables 4.2.6.8 and 6.1.1.4'
I I -0.4742 1.8119 'International Tables Vol C Tables 4.2.6.8 and 6.1.1.4'
N N 0.0061 0.0033 'International Tables Vol C Tables 4.2.6.8 and 6.1.1.4'

loop_
_geom_angle_atom_site_label_1
_geom_angle_atom_site_label_2
_geom_angle_atom_site_label_3
_geom_angle
_geom_angle_site_symmetry_1
_geom_angle_site_symmetry_3
I1 Ag1 Ag2 148.49(6) . .
I1 Ag1 I2 118.50(3) . 6_565
I1 Ag1 I2 118.50(3) . .
I1 Ag1 I4 104.56(5) . .
I2 Ag1 Ag2 58.71(3) 6_565 .
I2 Ag1 Ag2 58.71(3) . .
I2 Ag1 I2 116.87(5) 6_565 .
I2 Ag1 I4 95.08(4) 6_565 .
I2 Ag1 I4 95.08(4) . .
I4 Ag1 Ag2 106.95(5) . .
I1 Ag2 Ag1 122.54(6) 5_666 .
I1 Ag2 I2 109.68(3) 5_666 6_565
I1 Ag2 I2 109.68(3) 5_666 .
I1 Ag2 I3 128.35(6) 5_666 .
I2 Ag2 Ag1 58.45(3) 6_565 .
I2 Ag2 Ag1 58.45(3) . .
I2 Ag2 I2 116.34(5) . 6_565
I2 Ag2 I3 96.27(3) . .
I2 Ag2 I3 96.27(3) 6_565 .
I3 Ag2 Ag1 109.11(5) . .
I2 Ag3 Ag3 108.09(2) . 6_565
I3 Ag3 Ag3 57.55(2) . 6_565
I3 Ag3 I2 95.99(3) . .
I4 Ag3 Ag3 57.14(2) . 6_565
I4 Ag3 I2 96.80(4) . .
I4 Ag3 I3 114.26(4) . .
I5 Ag3 Ag3 136.93(2) . 6_565
I5 Ag3 I2 114.48(4) . .
I5 Ag3 I3 121.73(4) . .
I5 Ag3 I4 110.02(4) . .
C2 C1 H1 119.5 . .
N1 C1 H1 119.5 . .
N1 C1 C2 120.9(12) . .
C1 C2 H2 120.4 . .
C1 C2 C3 119.2(11) . .
C3 C2 H2 120.4 . .
C2 C3 C3 120.9(12) . 7_657
C4 C3 C2 118.8(12) . .
C4 C3 C3 120.2(12) . 7_657
C3 C4 H4 120.0 . .
C3 C4 C5 119.9(11) . .
C5 C4 H4 120.0 . .
C4 C5 H5 119.7 . .
N1 C5 C4 120.6(11) . .
N1 C5 H5 119.7 . .
H6A C6 H6B 107.8 . .
C7 C6 H6A 109.1 . .
C7 C6 H6B 109.1 . .
N1 C6 H6A 109.1 . .
N1 C6 H6B 109.1 . .
N1 C6 C7 112.7(11) . .
C6 C7 H7A 109.8 . .
C6 C7 H7B 109.8 . .
H7A C7 H7B 108.2 . .
C8 C7 C6 109.6(12) . .
C8 C7 H7A 109.8 . .
C8 C7 H7B 109.8 . .
C7 C8 H8A 110.0 . .
C7 C8 H8B 110.0 . .
C7 C8 C9 108.4(14) . .
H8A C8 H8B 108.4 . .
C9 C8 H8A 110.0 . .
C9 C8 H8B 110.0 . .
C8 C9 H9A 109.4 . .
C8 C9 H9B 109.4 . .
H9A C9 H9B 108.0 . .
C10 C9 C8 111.0(19) . .
C10 C9 H9A 109.4 . .
C10 C9 H9B 109.4 . .
C9 C10 H10A 109.5 . .
C9 C10 H10B 109.5 . .
C9 C10 H10C 109.5 . .
H10A C10 H10B 109.5 . .
H10A C10 H10C 109.5 . .
H10B C10 H10C 109.5 . .
Ag2 I1 Ag1 88.97(5) 5_666 .
Ag1 I2 Ag2 62.84(4) . .
Ag1 I2 Ag3 78.71(4) . .
Ag2 I2 Ag3 78.02(3) . .
Ag3 I3 Ag2 78.26(4) . .
Ag3 I3 Ag2 78.27(4) 6_565 .
Ag3 I3 Ag3 64.90(4) 6_565 .
Ag3 I4 Ag1 78.21(4) 6_565 .
Ag3 I4 Ag1 78.21(4) . .
Ag3 I4 Ag3 65.71(5) 6_565 .
Ag3 I5 Ag3 86.13(5) 2_655 .
C1 N1 C5 120.3(13) . .
C1 N1 C6 120.7(11) . .
C5 N1 C6 118.9(11) . .

loop_
_geom_bond_atom_site_label_1
_geom_bond_atom_site_label_2
_geom_bond_distance
_geom_bond_site_symmetry_2
Ag1 Ag2 3.0217(19) .
Ag1 I1 2.7516(16) .
Ag1 I2 2.8940(9) .
Ag1 I2 2.8940(9) 6_565
Ag1 I4 2.9825(16) .
Ag2 I1 2.7384(15) 5_666
Ag2 I2 2.9022(10) .
Ag2 I2 2.9023(10) 6_565
Ag2 I3 2.9141(15) .
Ag3 Ag3 3.1132(19) 6_565
Ag3 I2 2.9283(12) .
Ag3 I3 2.9012(12) .
Ag3 I4 2.8692(13) .
Ag3 I5 2.7588(11) .
C1 H1 0.9300 .
C1 C2 1.371(19) .
C1 N1 1.311(15) .
C2 H2 0.9300 .
C2 C3 1.401(16) .
C3 C3 1.52(2) 7_657
C3 C4 1.334(16) .
C4 H4 0.9300 .
C4 C5 1.38(2) .
C5 H5 0.9300 .
C5 N1 1.347(14) .
C6 H6A 0.9700 .
C6 H6B 0.9700 .
C6 C7 1.510(18) .
C6 N1 1.494(17) .
C7 H7A 0.9700 .
C7 H7B 0.9700 .
C7 C8 1.48(2) .
C8 H8A 0.9700 .
C8 H8B 0.9700 .
C8 C9 1.535(16) .
C9 H9A 0.9700 .
C9 H9B 0.9700 .
C9 C10 1.474(16) .
C10 H10A 0.9600 .
C10 H10B 0.9600 .
C10 H10C 0.9600 .
I1 Ag2 2.7384(15) 5_666
I3 Ag3 2.9011(12) 6_565
I4 Ag3 2.8692(13) 6_565
I5 Ag3 2.7588(11) 2_655

loop_
_geom_torsion_atom_site_label_1
_geom_torsion_atom_site_label_2
_geom_torsion_atom_site_label_3
_geom_torsion_atom_site_label_4
_geom_torsion
_geom_torsion_site_symmetry_1
_geom_torsion_site_symmetry_4
Ag1 Ag2 I2 Ag3 83.33(4) . .
Ag1 Ag2 I3 Ag3 33.23(2) . 6_565
Ag1 Ag2 I3 Ag3 -33.23(2) . .
Ag2 Ag1 I1 Ag2 0.0 . 5_666
Ag2 Ag1 I2 Ag3 -82.22(4) . .
Ag2 Ag1 I4 Ag3 33.66(2) . .
Ag2 Ag1 I4 Ag3 -33.66(2) . 6_565
Ag3 Ag3 I2 Ag1 31.92(3) 6_565 .
Ag3 Ag3 I2 Ag2 -32.39(3) 6_565 .
Ag3 Ag3 I3 Ag2 82.41(2) 6_565 .
Ag3 Ag3 I4 Ag1 -82.25(2) 6_565 .
Ag3 Ag3 I5 Ag3 0.0 6_565 2_655
C1 C2 C3 C3 178.5(13) . 7_657
C1 C2 C3 C4 2.9(19) . .
C2 C1 N1 C5 -4(2) . .
C2 C1 N1 C6 179.4(11) . .
C2 C3 C4 C5 -3(2) . .
C3 C3 C4 C5 -178.4(12) 7_657 .
C3 C4 C5 N1 -1(2) . .
C4 C5 N1 C1 4.4(19) . .
C4 C5 N1 C6 -179.2(11) . .
C6 C7 C8 C9 176.2(14) . .
C7 C6 N1 C1 -113.5(13) . .
C7 C6 N1 C5 70.1(14) . .
C7 C8 C9 C10 177.5(19) . .
I1 Ag1 Ag2 I1 0.0 . 5_666
I1 Ag1 Ag2 I2 94.42(3) . .
I1 Ag1 Ag2 I2 -94.42(3) . 6_565
I1 Ag1 Ag2 I3 180.0 . .
I1 Ag1 I2 Ag2 -143.63(7) . .
I1 Ag1 I2 Ag3 134.15(6) . .
I1 Ag1 I4 Ag3 146.34(2) . 6_565
I1 Ag1 I4 Ag3 -146.34(2) . .
I1 Ag2 I2 Ag1 116.79(6) 5_666 .
I1 Ag2 I2 Ag3 -159.88(5) 5_666 .
I1 Ag2 I3 Ag3 -146.77(2) 5_666 6_565
I1 Ag2 I3 Ag3 146.77(2) 5_666 .
I2 Ag1 Ag2 I1 -94.42(3) . 5_666
I2 Ag1 Ag2 I1 94.42(3) 6_565 5_666
I2 Ag1 Ag2 I2 171.16(5) . 6_565
I2 Ag1 Ag2 I2 -171.16(5) 6_565 .
I2 Ag1 Ag2 I3 -85.58(3) 6_565 .
I2 Ag1 Ag2 I3 85.58(3) . .
I2 Ag1 I1 Ag2 -75.82(5) 6_565 5_666
I2 Ag1 I1 Ag2 75.82(5) . 5_666
I2 Ag1 I2 Ag2 8.46(5) 6_565 .
I2 Ag1 I2 Ag3 -73.75(6) 6_565 .
I2 Ag1 I4 Ag3 -25.14(3) . .
I2 Ag1 I4 Ag3 92.46(4) 6_565 .
I2 Ag1 I4 Ag3 25.15(3) 6_565 6_565
I2 Ag1 I4 Ag3 -92.46(4) . 6_565
I2 Ag2 I2 Ag1 -8.40(5) 6_565 .
I2 Ag2 I2 Ag3 74.93(5) 6_565 .
I2 Ag2 I3 Ag3 -25.50(3) 6_565 6_565
I2 Ag2 I3 Ag3 91.96(4) . 6_565
I2 Ag2 I3 Ag3 25.50(3) . .
I2 Ag2 I3 Ag3 -91.96(4) 6_565 .
I2 Ag3 I3 Ag2 -25.24(3) . .
I2 Ag3 I3 Ag3 -107.65(3) . 6_565
I2 Ag3 I4 Ag1 24.91(3) . .
I2 Ag3 I4 Ag3 107.17(3) . 6_565
I2 Ag3 I5 Ag3 170.60(5) . 2_655
I3 Ag2 I2 Ag1 -108.60(5) . .
I3 Ag2 I2 Ag3 -25.27(3) . .
I3 Ag3 I2 Ag1 89.69(4) . .
I3 Ag3 I2 Ag2 25.38(3) . .
I3 Ag3 I4 Ag1 -74.81(4) . .
I3 Ag3 I4 Ag3 7.44(5) . 6_565
I3 Ag3 I5 Ag3 -74.80(4) . 2_655
I4 Ag1 Ag2 I1 180.0 . 5_666
I4 Ag1 Ag2 I2 85.58(3) . 6_565
I4 Ag1 Ag2 I2 -85.58(3) . .
I4 Ag1 Ag2 I3 0.0 . .
I4 Ag1 I1 Ag2 180.0 . 5_666
I4 Ag1 I2 Ag2 106.77(4) . .
I4 Ag1 I2 Ag3 24.56(3) . .
I4 Ag3 I2 Ag1 -25.68(3) . .
I4 Ag3 I2 Ag2 -89.99(4) . .
I4 Ag3 I3 Ag2 75.01(4) . .
I4 Ag3 I3 Ag3 -7.41(5) . 6_565
I4 Ag3 I5 Ag3 62.88(3) . 2_655
I5 Ag3 I2 Ag1 -141.35(4) . .
I5 Ag3 I2 Ag2 154.34(4) . .
I5 Ag3 I3 Ag2 -148.93(4) . .
I5 Ag3 I3 Ag3 128.66(3) . 6_565
I5 Ag3 I4 Ag1 144.09(4) . .
I5 Ag3 I4 Ag3 -133.65(3) . 6_565
N1 C1 C2 C3 1(2) . .
N1 C6 C7 C8 176.9(10) . .
